data_7126771
loop_
_publ_author_name
'Marinova, Maya'
'Bonnefont, Antoine'
'Achard, Thierry'
'Maisse-Fran\,cois, Aline'
'Bellemin-Laponnaz, St\'ephane'

_publ_section_title
;
 Chiral stimuli-responsive metallo-supramolecular assembly induced by
 Cu<sup>II</sup>/Cu<sup>I</sup> redox change.
;
_journal_issue 61
_journal_name_full 'Chemical communications (Cambridge, England)'
_journal_page_first 8703
_journal_page_last 8706
_journal_paper_doi 10.1039/d0cc01716g
_journal_volume 56
_journal_year 2020
_chemical_formula_moiety 'C42 H60 N4 O4 Zn, 2(B F4)'
_chemical_formula_sum 'C42 H60 B2 F8 N4 O4 Zn'
_chemical_formula_weight 923.93
_space_group_crystal_system monoclinic
_space_group_IT_number 14
_space_group_name_Hall '-P 2yn'
_space_group_name_H-M_alt 'P 1 21/n 1'
_atom_sites_solution_hydrogens geom
_atom_sites_solution_primary direct
_atom_sites_solution_secondary difmap
_audit_creation_method SHELXL-2014/7
_audit_update_record
;
2020-02-18 deposited with the CCDC.	2020-06-24 downloaded from the CCDC.
;
_cell_angle_alpha 90
_cell_angle_beta 93.428(2)
_cell_angle_gamma 90
_cell_formula_units_Z 4
_cell_length_a 12.5375(3)
_cell_length_b 21.6425(6)
_cell_length_c 18.0088(5)
_cell_measurement_reflns_used 7279
_cell_measurement_temperature 173(2)
_cell_measurement_theta_max 51.74
_cell_measurement_theta_min 3.20
_cell_volume 4877.8(2)
_computing_cell_refinement 'Bruker SAINT'
_computing_data_collection 'Bruker APEX3'
_computing_data_reduction 'Bruker SAINT'
_computing_molecular_graphics 'Bruker SHELXTL'
_computing_publication_material 'Bruker SHELXTL'
_computing_structure_refinement 'SHELXL-2014/7 (Sheldrick, 2014)'
_computing_structure_solution 'SHELXT 2014/5 (Sheldrick, 2014)'
_diffrn_ambient_temperature 173(2)
_diffrn_measured_fraction_theta_full 0.992
_diffrn_measured_fraction_theta_max 0.992
_diffrn_measurement_device_type 'Bruker APEX-II CCD'
_diffrn_measurement_method '\f and \w scans'
_diffrn_radiation_type CuK\a
_diffrn_radiation_wavelength 1.54178
_diffrn_reflns_av_R_equivalents 0.1384
_diffrn_reflns_av_unetI/netI 0.0737
_diffrn_reflns_Laue_measured_fraction_full 0.992
_diffrn_reflns_Laue_measured_fraction_max 0.992
_diffrn_reflns_limit_h_max 14
_diffrn_reflns_limit_h_min -14
_diffrn_reflns_limit_k_max 25
_diffrn_reflns_limit_k_min -25
_diffrn_reflns_limit_l_max 20
_diffrn_reflns_limit_l_min -21
_diffrn_reflns_number 61559
_diffrn_reflns_point_group_measured_fraction_full 0.992
_diffrn_reflns_point_group_measured_fraction_max 0.992
_diffrn_reflns_theta_full 67.032
_diffrn_reflns_theta_max 67.032
_diffrn_reflns_theta_min 3.196
_diffrn_source 'Cu-ImuS microfocus tube'
_exptl_absorpt_coefficient_mu 1.319
_exptl_absorpt_correction_T_max 0.7528
_exptl_absorpt_correction_T_min 0.5810
_exptl_absorpt_correction_type multi-scan
_exptl_absorpt_process_details sadabs
_exptl_crystal_colour colourless
_exptl_crystal_density_diffrn 1.258
_exptl_crystal_description rod
_exptl_crystal_F_000 1936
_exptl_crystal_size_max 0.200
_exptl_crystal_size_mid 0.150
_exptl_crystal_size_min 0.120
_platon_squeeze_details
;
 The residual electron density was assigned to half a molecule
 of dichloromethane and half a molecule of the diethyl ether
 solvent [158/4 = 40 e per asymetric unit; half a molecule of
 CH2Cl2 and half a molecule of C4H10O would give 42e].
;
_refine_diff_density_max 0.969
_refine_diff_density_min -0.764
_refine_diff_density_rms 0.078
_refine_ls_extinction_method none
_refine_ls_goodness_of_fit_ref 1.031
_refine_ls_hydrogen_treatment constr
_refine_ls_matrix_type full
_refine_ls_number_parameters 551
_refine_ls_number_reflns 8630
_refine_ls_number_restraints 0
_refine_ls_restrained_S_all 1.031
_refine_ls_R_factor_all 0.1363
_refine_ls_R_factor_gt 0.0883
_refine_ls_shift/su_max 0.001
_refine_ls_shift/su_mean 0.000
_refine_ls_structure_factor_coef Fsqd
_refine_ls_weighting_details 'w=1/[\s^2^(Fo^2^)+(0.0967P)^2^+14.6362P] where P=(Fo^2^+2Fc^2^)/3'
_refine_ls_weighting_scheme calc
_refine_ls_wR_factor_gt 0.2152
_refine_ls_wR_factor_ref 0.2464
_reflns_Friedel_coverage 0.000
_reflns_number_gt 5359
_reflns_number_total 8630
_reflns_threshold_expression 'I > 2\s(I)'
_cod_data_source_file d0cc01716g2.cif
_cod_data_source_block sblmm180131
_cod_depositor_comments 'Adding full bibliography for 7126771--7126772.cif.'
_cod_original_sg_symbol_H-M 'P 21/n'
_cod_database_code 7126771
_shelx_shelxl_version_number 2014/7
_shelx_space_group_comment
;
The symmetry employed for this shelxl refinement is uniquely defined
by the following loop, which should always be used as a source of
symmetry information in preference to the above space-group names.
They are only intended as comments.
;
_shelx_estimated_absorpt_t_min 0.778
_shelx_estimated_absorpt_t_max 0.858
_platon_squeeze_void_probe_radius 1.20

loop_
_space_group_symop_operation_xyz
'x, y, z'
'-x+1/2, y+1/2, -z+1/2'
'-x, -y, -z'
'x-1/2, -y-1/2, z-1/2'

loop_
_atom_site_label
_atom_site_type_symbol
_atom_site_fract_x
_atom_site_fract_y
_atom_site_fract_z
_atom_site_U_iso_or_equiv
_atom_site_adp_type
_atom_site_occupancy
_atom_site_site_symmetry_order
_atom_site_calc_flag
_atom_site_refinement_flags_posn
_atom_site_refinement_flags_adp
_atom_site_refinement_flags_occupancy
_atom_site_disorder_assembly
_atom_site_disorder_group
C1 C 0.4392(5) 0.7230(3) 0.8446(3) 0.0449(14) Uani 1 1 d . . . . .
C2 C 0.4257(6) 0.6959(3) 0.9648(4) 0.0627(18) Uani 1 1 d . . . . .
H2A H 0.3845 0.7175 1.0022 0.075 Uiso 1 1 calc R U . . .
H2B H 0.4826 0.6710 0.9909 0.075 Uiso 1 1 calc R U . . .
C3 C 0.3518(5) 0.6548(3) 0.9132(3) 0.0526(16) Uani 1 1 d . . . . .
H3 H 0.2759 0.6652 0.9221 0.063 Uiso 1 1 calc R U . . .
C4 C 0.3664(6) 0.5848(3) 0.9212(4) 0.0665(19) Uani 1 1 d . . . . .
H4 H 0.3194 0.5640 0.8819 0.080 Uiso 1 1 calc R U . . .
C5 C 0.4804(6) 0.5636(4) 0.9135(5) 0.077(2) Uani 1 1 d . . . . .
H5A H 0.5055 0.5784 0.8661 0.116 Uiso 1 1 calc R U . . .
H5B H 0.4832 0.5183 0.9147 0.116 Uiso 1 1 calc R U . . .
H5C H 0.5263 0.5802 0.9547 0.116 Uiso 1 1 calc R U . . .
C6 C 0.3289(9) 0.5661(5) 0.9978(5) 0.107(3) Uani 1 1 d . . . . .
H6A H 0.3443 0.5223 1.0067 0.161 Uiso 1 1 calc R U . . .
H6B H 0.2518 0.5732 0.9990 0.161 Uiso 1 1 calc R U . . .
H6C H 0.3666 0.5910 1.0365 0.161 Uiso 1 1 calc R U . . .
C7 C 0.4594(5) 0.7430(3) 0.7075(3) 0.0455(14) Uani 1 1 d . . . . .
C8 C 0.4703(6) 0.7586(3) 0.5843(4) 0.0614(18) Uani 1 1 d . . . . .
H8A H 0.5310 0.7545 0.5519 0.074 Uiso 1 1 calc R U . . .
H8B H 0.4175 0.7877 0.5610 0.074 Uiso 1 1 calc R U . . .
C9 C 0.4192(5) 0.6957(3) 0.5974(3) 0.0487(15) Uani 1 1 d . . . . .
H9 H 0.4733 0.6630 0.5887 0.058 Uiso 1 1 calc R U . . .
C10 C 0.3191(5) 0.6817(3) 0.5488(3) 0.0504(15) Uani 1 1 d . . . . .
H10 H 0.2915 0.6404 0.5636 0.060 Uiso 1 1 calc R U . . .
C11 C 0.2295(6) 0.7292(4) 0.5549(4) 0.0670(19) Uani 1 1 d . . . . .
H11A H 0.2472 0.7669 0.5281 0.101 Uiso 1 1 calc R U . . .
H11B H 0.2216 0.7391 0.6074 0.101 Uiso 1 1 calc R U . . .
H11C H 0.1623 0.7121 0.5332 0.101 Uiso 1 1 calc R U . . .
C12 C 0.3535(6) 0.6770(4) 0.4686(4) 0.069(2) Uani 1 1 d . . . . .
H12A H 0.2922 0.6647 0.4357 0.104 Uiso 1 1 calc R U . . .
H12B H 0.4103 0.6461 0.4662 0.104 Uiso 1 1 calc R U . . .
H12C H 0.3800 0.7172 0.4529 0.104 Uiso 1 1 calc R U . . .
C13 C 0.4812(5) 0.7647(3) 0.7862(3) 0.0472(14) Uani 1 1 d . . . . .
C14 C 0.4277(5) 0.8290(3) 0.7940(4) 0.0554(16) Uani 1 1 d . . . . .
H14A H 0.4637 0.8593 0.7637 0.083 Uiso 1 1 calc R U . . .
H14B H 0.4336 0.8419 0.8462 0.083 Uiso 1 1 calc R U . . .
H14C H 0.3521 0.8264 0.7769 0.083 Uiso 1 1 calc R U . . .
C15 C 0.6052(5) 0.7696(3) 0.8006(4) 0.0600(18) Uani 1 1 d . . . . .
H15A H 0.6336 0.7977 0.7631 0.072 Uiso 1 1 calc R U . . .
H15B H 0.6212 0.7881 0.8502 0.072 Uiso 1 1 calc R U . . .
C16 C 0.6616(5) 0.7086(3) 0.7971(4) 0.0600(18) Uani 1 1 d . . . . .
C17 C 0.6876(6) 0.6832(4) 0.7294(4) 0.0660(19) Uani 1 1 d . . . . .
H17 H 0.6717 0.7056 0.6847 0.079 Uiso 1 1 calc R U . . .
C18 C 0.7365(6) 0.6256(4) 0.7263(5) 0.077(2) Uani 1 1 d . . . . .
H18 H 0.7521 0.6084 0.6796 0.092 Uiso 1 1 calc R U . . .
C19 C 0.7620(6) 0.5937(4) 0.7901(6) 0.085(3) Uani 1 1 d . . . . .
H19 H 0.7953 0.5544 0.7877 0.102 Uiso 1 1 calc R U . . .
C20 C 0.7396(6) 0.6186(5) 0.8589(6) 0.086(3) Uani 1 1 d . . . . .
H20 H 0.7590 0.5969 0.9035 0.103 Uiso 1 1 calc R U . . .
C21 C 0.6887(6) 0.6755(4) 0.8613(5) 0.076(2) Uani 1 1 d . . . . .
H21 H 0.6720 0.6921 0.9081 0.091 Uiso 1 1 calc R U . . .
C22 C 0.2247(5) 0.5211(3) 0.7123(3) 0.0492(15) Uani 1 1 d . . . . .
C23 C 0.3479(5) 0.4462(3) 0.7038(4) 0.0595(17) Uani 1 1 d . . . . .
H23A H 0.3668 0.4320 0.6540 0.071 Uiso 1 1 calc R U . . .
H23B H 0.3681 0.4138 0.7408 0.071 Uiso 1 1 calc R U . . .
C24 C 0.4037(5) 0.5078(3) 0.7243(4) 0.0562(16) Uani 1 1 d . . . . .
H24 H 0.4338 0.5050 0.7769 0.067 Uiso 1 1 calc R U . . .
C25 C 0.4923(6) 0.5256(3) 0.6757(4) 0.0641(19) Uani 1 1 d . . . . .
H25 H 0.5165 0.5679 0.6912 0.077 Uiso 1 1 calc R U . . .
C26 C 0.4599(7) 0.5283(3) 0.5940(4) 0.074(2) Uani 1 1 d . . . . .
H26A H 0.5165 0.5485 0.5675 0.112 Uiso 1 1 calc R U . . .
H26B H 0.3935 0.5520 0.5865 0.112 Uiso 1 1 calc R U . . .
H26C H 0.4488 0.4863 0.5748 0.112 Uiso 1 1 calc R U . . .
C27 C 0.5873(7) 0.4816(4) 0.6916(6) 0.099(3) Uani 1 1 d . . . . .
H27A H 0.5692 0.4405 0.6717 0.149 Uiso 1 1 calc R U . . .
H27B H 0.6033 0.4788 0.7454 0.149 Uiso 1 1 calc R U . . .
H27C H 0.6499 0.4975 0.6677 0.149 Uiso 1 1 calc R U . . .
C28 C 0.0928(5) 0.6091(3) 0.7134(3) 0.0466(14) Uani 1 1 d . . . . .
C29 C -0.0141(6) 0.6924(3) 0.6997(4) 0.0639(19) Uani 1 1 d . . . . .
H29A H -0.0727 0.7084 0.7288 0.077 Uiso 1 1 calc R U . . .
H29B H -0.0241 0.7076 0.6479 0.077 Uiso 1 1 calc R U . . .
C30 C 0.0948(5) 0.7116(3) 0.7349(3) 0.0468(14) Uani 1 1 d . . . . .
H30 H 0.1260 0.7446 0.7040 0.056 Uiso 1 1 calc R U . . .
C31 C 0.0941(5) 0.7334(3) 0.8157(4) 0.0531(16) Uani 1 1 d . . . . .
H31 H 0.1697 0.7418 0.8337 0.064 Uiso 1 1 calc R U . . .
C32 C 0.0323(6) 0.7948(3) 0.8174(5) 0.073(2) Uani 1 1 d . . . . .
H32A H 0.0551 0.8220 0.7779 0.109 Uiso 1 1 calc R U . . .
H32B H 0.0468 0.8149 0.8658 0.109 Uiso 1 1 calc R U . . .
H32C H -0.0445 0.7866 0.8098 0.109 Uiso 1 1 calc R U . . .
C33 C 0.0486(6) 0.6848(3) 0.8675(4) 0.0625(18) Uani 1 1 d . . . . .
H33A H -0.0268 0.6774 0.8527 0.094 Uiso 1 1 calc R U . . .
H33B H 0.0549 0.6999 0.9189 0.094 Uiso 1 1 calc R U . . .
H33C H 0.0888 0.6462 0.8640 0.094 Uiso 1 1 calc R U . . .
C34 C 0.1108(5) 0.5402(3) 0.7136(4) 0.0496(15) Uani 1 1 d . . . . .
C35 C 0.0682(5) 0.5139(3) 0.7887(4) 0.0630(18) Uani 1 1 d . . . . .
H35A H 0.0746 0.4688 0.7893 0.094 Uiso 1 1 calc R U . . .
H35B H -0.0069 0.5255 0.7921 0.094 Uiso 1 1 calc R U . . .
H35C H 0.1106 0.5312 0.8312 0.094 Uiso 1 1 calc R U . . .
C36 C 0.0481(6) 0.5105(3) 0.6474(4) 0.0625(18) Uani 1 1 d . . . . .
H36A H 0.0534 0.4650 0.6519 0.075 Uiso 1 1 calc R U . . .
H36B H -0.0282 0.5219 0.6490 0.075 Uiso 1 1 calc R U . . .
C37 C 0.0875(6) 0.5299(3) 0.5737(4) 0.0612(18) Uani 1 1 d . . . . .
C38 C 0.1632(6) 0.4936(4) 0.5384(4) 0.074(2) Uani 1 1 d . . . . .
H38 H 0.1893 0.4570 0.5622 0.089 Uiso 1 1 calc R U . . .
C39 C 0.2003(8) 0.5095(5) 0.4708(5) 0.089(3) Uani 1 1 d . . . . .
H39 H 0.2515 0.4842 0.4486 0.106 Uiso 1 1 calc R U . . .
C40 C 0.1637(9) 0.5611(6) 0.4362(5) 0.100(3) Uani 1 1 d . . . . .
H40 H 0.1897 0.5721 0.3895 0.121 Uiso 1 1 calc R U . . .
C41 C 0.0889(9) 0.5982(4) 0.4675(5) 0.090(3) Uani 1 1 d . . . . .
H41 H 0.0635 0.6346 0.4427 0.109 Uiso 1 1 calc R U . . .
C42 C 0.0502(7) 0.5814(4) 0.5375(5) 0.081(2) Uani 1 1 d . . . . .
H42 H -0.0020 0.6064 0.5591 0.097 Uiso 1 1 calc R U . . .
N1 N 0.3747(4) 0.6763(2) 0.8372(3) 0.0483(12) Uani 1 1 d . . . . .
N2 N 0.4026(4) 0.6981(2) 0.6799(3) 0.0453(12) Uani 1 1 d . . . . .
N3 N 0.3116(4) 0.5529(2) 0.7212(3) 0.0450(12) Uani 1 1 d . . . . .
N4 N 0.1585(4) 0.6532(2) 0.7286(3) 0.0426(11) Uani 1 1 d . . . . .
O1 O 0.4708(4) 0.7399(2) 0.9135(2) 0.0583(12) Uani 1 1 d . . . . .
O2 O 0.5071(4) 0.7795(2) 0.6591(2) 0.0572(11) Uani 1 1 d . . . . .
O3 O 0.2353(4) 0.46023(18) 0.7042(3) 0.0584(12) Uani 1 1 d . . . . .
O4 O -0.0097(3) 0.6246(2) 0.7020(3) 0.0595(12) Uani 1 1 d . . . . .
B1 B 0.7310(8) 0.6750(5) 0.5017(6) 0.078(3) Uani 1 1 d . . . . .
B2 B 0.3015(16) 0.3911(7) 0.8901(8) 0.126(3) Uani 1 1 d . . . . .
F1 F 0.6962(5) 0.7353(3) 0.5062(4) 0.134(2) Uani 1 1 d . . . . .
F2 F 0.6498(5) 0.6376(3) 0.5161(5) 0.151(3) Uani 1 1 d . . . . .
F3 F 0.8160(5) 0.6671(3) 0.5491(3) 0.128(2) Uani 1 1 d . . . . .
F4 F 0.7604(5) 0.6677(4) 0.4315(3) 0.137(2) Uani 1 1 d . . . . .
F5 F 0.2947(5) 0.4497(2) 0.8679(3) 0.115(2) Uani 1 1 d . . . . .
F6 F 0.2623(14) 0.3477(7) 0.8302(9) 0.126(3) Uani 0.5 1 d . . P A 1
F7 F 0.2766(12) 0.3838(7) 0.9630(8) 0.126(3) Uani 0.5 1 d . . P A 1
F8 F 0.4078(12) 0.3756(5) 0.8804(7) 0.126(3) Uani 0.5 1 d . . P A 1
F6B F 0.3175(13) 0.3473(7) 0.8398(9) 0.126(3) Uani 0.5 1 d . . P A 2
F7B F 0.3438(13) 0.3746(7) 0.9537(8) 0.126(3) Uani 0.5 1 d . . P A 2
F8B F 0.1972(13) 0.3685(6) 0.8665(7) 0.126(3) Uani 0.5 1 d . . P A 2
Zn1 Zn 0.31614(6) 0.64291(3) 0.74076(4) 0.0417(2) Uani 1 1 d . . . . .

loop_
_atom_site_aniso_label
_atom_site_aniso_U_11
_atom_site_aniso_U_22
_atom_site_aniso_U_33
_atom_site_aniso_U_23
_atom_site_aniso_U_13
_atom_site_aniso_U_12
C1 0.043(3) 0.041(3) 0.050(4) -0.008(3) -0.002(3) 0.003(3)
C2 0.077(5) 0.066(5) 0.044(4) 0.001(3) 0.001(3) -0.005(4)
C3 0.053(4) 0.058(4) 0.046(3) 0.007(3) -0.001(3) -0.001(3)
C4 0.067(5) 0.062(5) 0.069(5) 0.012(4) -0.006(4) -0.009(4)
C5 0.085(6) 0.060(5) 0.083(6) -0.001(4) -0.026(4) 0.007(4)
C6 0.135(9) 0.103(7) 0.083(6) 0.045(5) -0.006(6) -0.023(7)
C7 0.049(3) 0.041(3) 0.046(3) -0.003(3) 0.004(3) -0.005(3)
C8 0.064(4) 0.073(5) 0.048(4) 0.001(3) 0.008(3) -0.018(4)
C9 0.047(3) 0.054(4) 0.045(3) -0.005(3) 0.009(3) -0.013(3)
C10 0.049(4) 0.050(4) 0.052(4) -0.003(3) 0.005(3) -0.003(3)
C11 0.073(5) 0.071(5) 0.057(4) 0.002(4) 0.001(4) 0.004(4)
C12 0.077(5) 0.083(5) 0.048(4) -0.005(4) 0.008(3) -0.009(4)
C13 0.049(3) 0.041(3) 0.052(4) -0.005(3) -0.001(3) -0.009(3)
C14 0.059(4) 0.039(3) 0.068(4) -0.003(3) 0.003(3) 0.001(3)
C15 0.053(4) 0.064(4) 0.063(4) -0.013(3) 0.002(3) -0.015(3)
C16 0.042(4) 0.065(4) 0.073(5) -0.006(4) -0.003(3) -0.001(3)
C17 0.055(4) 0.070(5) 0.074(5) -0.011(4) 0.005(3) -0.007(4)
C18 0.055(4) 0.083(6) 0.094(6) -0.017(5) 0.009(4) -0.001(4)
C19 0.049(4) 0.071(5) 0.135(8) -0.002(6) 0.006(5) 0.009(4)
C20 0.041(4) 0.109(7) 0.107(7) 0.017(6) 0.005(4) 0.008(4)
C21 0.057(5) 0.096(6) 0.073(5) -0.003(5) -0.007(4) 0.007(4)
C22 0.058(4) 0.032(3) 0.058(4) -0.006(3) 0.011(3) 0.001(3)
C23 0.065(4) 0.038(3) 0.076(5) -0.002(3) 0.009(4) 0.008(3)
C24 0.059(4) 0.043(4) 0.067(4) -0.004(3) 0.007(3) 0.011(3)
C25 0.054(4) 0.052(4) 0.087(5) -0.015(4) 0.011(4) -0.003(3)
C26 0.090(6) 0.053(4) 0.084(6) -0.006(4) 0.037(4) -0.005(4)
C27 0.057(5) 0.076(6) 0.164(10) -0.022(6) 0.011(5) 0.014(4)
C28 0.042(3) 0.039(3) 0.059(4) -0.006(3) 0.009(3) -0.003(3)
C29 0.062(4) 0.045(4) 0.084(5) -0.013(4) 0.002(4) 0.006(3)
C30 0.044(3) 0.034(3) 0.063(4) -0.005(3) 0.005(3) 0.001(3)
C31 0.046(3) 0.043(3) 0.072(4) -0.018(3) 0.012(3) -0.002(3)
C32 0.073(5) 0.040(4) 0.109(6) -0.016(4) 0.036(4) 0.002(3)
C33 0.066(4) 0.056(4) 0.068(4) -0.003(3) 0.025(4) -0.003(3)
C34 0.048(3) 0.034(3) 0.067(4) -0.009(3) 0.006(3) -0.005(3)
C35 0.053(4) 0.054(4) 0.083(5) -0.002(4) 0.015(4) -0.003(3)
C36 0.059(4) 0.048(4) 0.080(5) -0.006(3) -0.004(4) -0.008(3)
C37 0.058(4) 0.049(4) 0.074(5) 0.002(4) -0.012(4) -0.013(3)
C38 0.070(5) 0.088(6) 0.064(5) -0.004(4) -0.004(4) -0.009(4)
C39 0.087(6) 0.110(8) 0.068(6) 0.001(5) -0.006(5) -0.021(6)
C40 0.108(8) 0.118(9) 0.073(6) -0.014(6) -0.012(6) -0.050(7)
C41 0.117(8) 0.068(5) 0.082(6) 0.017(5) -0.035(6) -0.041(6)
C42 0.098(6) 0.060(5) 0.081(6) 0.001(4) -0.027(5) -0.018(4)
N1 0.049(3) 0.043(3) 0.053(3) 0.004(2) 0.005(2) -0.002(2)
N2 0.050(3) 0.044(3) 0.042(3) -0.009(2) 0.003(2) -0.001(2)
N3 0.044(3) 0.040(3) 0.051(3) -0.002(2) 0.009(2) 0.000(2)
N4 0.050(3) 0.029(2) 0.049(3) -0.005(2) 0.008(2) -0.002(2)
O1 0.063(3) 0.061(3) 0.050(3) -0.014(2) -0.002(2) 0.000(2)
O2 0.061(3) 0.055(3) 0.056(3) 0.000(2) 0.005(2) -0.020(2)
O3 0.060(3) 0.031(2) 0.085(3) -0.003(2) 0.011(2) 0.000(2)
O4 0.040(2) 0.048(3) 0.090(3) -0.011(2) -0.003(2) -0.0029(19)
B1 0.064(6) 0.081(7) 0.091(7) 0.024(6) 0.014(5) 0.021(5)
B2 0.179(8) 0.095(3) 0.098(3) 0.004(2) -0.046(5) 0.001(5)
F1 0.109(5) 0.098(4) 0.200(7) 0.019(4) 0.042(4) 0.033(4)
F2 0.082(4) 0.140(5) 0.233(8) 0.068(5) 0.034(4) -0.016(4)
F3 0.111(5) 0.152(6) 0.118(5) 0.036(4) -0.020(4) 0.018(4)
F4 0.124(5) 0.193(7) 0.098(4) -0.004(4) 0.030(4) 0.014(5)
F5 0.183(6) 0.061(3) 0.098(4) 0.013(3) -0.004(4) -0.014(3)
F6 0.179(8) 0.095(3) 0.098(3) 0.004(2) -0.046(5) 0.001(5)
F7 0.179(8) 0.095(3) 0.098(3) 0.004(2) -0.046(5) 0.001(5)
F8 0.179(8) 0.095(3) 0.098(3) 0.004(2) -0.046(5) 0.001(5)
F6B 0.179(8) 0.095(3) 0.098(3) 0.004(2) -0.046(5) 0.001(5)
F7B 0.179(8) 0.095(3) 0.098(3) 0.004(2) -0.046(5) 0.001(5)
F8B 0.179(8) 0.095(3) 0.098(3) 0.004(2) -0.046(5) 0.001(5)
Zn1 0.0430(4) 0.0352(4) 0.0472(4) -0.0040(3) 0.0054(3) -0.0025(3)

loop_
_atom_type_symbol
_atom_type_description
_atom_type_scat_dispersion_real
_atom_type_scat_dispersion_imag
_atom_type_scat_source
C C 0.0181 0.0091 'International Tables Vol C Tables 4.2.6.8 and 6.1.1.4'
H H 0.0000 0.0000 'International Tables Vol C Tables 4.2.6.8 and 6.1.1.4'
N N 0.0311 0.0180 'International Tables Vol C Tables 4.2.6.8 and 6.1.1.4'
O O 0.0492 0.0322 'International Tables Vol C Tables 4.2.6.8 and 6.1.1.4'
B B 0.0090 0.0039 'International Tables Vol C Tables 4.2.6.8 and 6.1.1.4'
F F 0.0727 0.0534 'International Tables Vol C Tables 4.2.6.8 and 6.1.1.4'
Zn Zn -1.5491 0.6778 'International Tables Vol C Tables 4.2.6.8 and 6.1.1.4'

loop_
_geom_angle_atom_site_label_1
_geom_angle_atom_site_label_2
_geom_angle_atom_site_label_3
_geom_angle
_geom_angle_site_symmetry_1
_geom_angle_site_symmetry_3
_geom_angle_publ_flag
N1 C1 O1 117.4(6) . . ?
N1 C1 C13 129.6(5) . . ?
O1 C1 C13 112.9(5) . . ?
O1 C2 C3 103.5(5) . . ?
O1 C2 H2A 111.1 . . ?
C3 C2 H2A 111.1 . . ?
O1 C2 H2B 111.1 . . ?
C3 C2 H2B 111.1 . . ?
H2A C2 H2B 109.0 . . ?
N1 C3 C4 111.5(5) . . ?
N1 C3 C2 103.3(5) . . ?
C4 C3 C2 116.5(6) . . ?
N1 C3 H3 108.4 . . ?
C4 C3 H3 108.4 . . ?
C2 C3 H3 108.4 . . ?
C5 C4 C3 113.6(6) . . ?
C5 C4 C6 110.0(7) . . ?
C3 C4 C6 107.6(7) . . ?
C5 C4 H4 108.5 . . ?
C3 C4 H4 108.5 . . ?
C6 C4 H4 108.5 . . ?
C4 C5 H5A 109.5 . . ?
C4 C5 H5B 109.5 . . ?
H5A C5 H5B 109.5 . . ?
C4 C5 H5C 109.5 . . ?
H5A C5 H5C 109.5 . . ?
H5B C5 H5C 109.5 . . ?
C4 C6 H6A 109.5 . . ?
C4 C6 H6B 109.5 . . ?
H6A C6 H6B 109.5 . . ?
C4 C6 H6C 109.5 . . ?
H6A C6 H6C 109.5 . . ?
H6B C6 H6C 109.5 . . ?
N2 C7 O2 116.8(5) . . ?
N2 C7 C13 131.8(5) . . ?
O2 C7 C13 111.4(5) . . ?
O2 C8 C9 104.2(5) . . ?
O2 C8 H8A 110.9 . . ?
C9 C8 H8A 110.9 . . ?
O2 C8 H8B 110.9 . . ?
C9 C8 H8B 110.9 . . ?
H8A C8 H8B 108.9 . . ?
N2 C9 C10 114.6(5) . . ?
N2 C9 C8 101.8(5) . . ?
C10 C9 C8 115.4(6) . . ?
N2 C9 H9 108.2 . . ?
C10 C9 H9 108.2 . . ?
C8 C9 H9 108.2 . . ?
C9 C10 C11 114.1(5) . . ?
C9 C10 C12 106.7(5) . . ?
C11 C10 C12 111.2(6) . . ?
C9 C10 H10 108.2 . . ?
C11 C10 H10 108.2 . . ?
C12 C10 H10 108.2 . . ?
C10 C11 H11A 109.5 . . ?
C10 C11 H11B 109.5 . . ?
H11A C11 H11B 109.5 . . ?
C10 C11 H11C 109.5 . . ?
H11A C11 H11C 109.5 . . ?
H11B C11 H11C 109.5 . . ?
C10 C12 H12A 109.5 . . ?
C10 C12 H12B 109.5 . . ?
H12A C12 H12B 109.5 . . ?
C10 C12 H12C 109.5 . . ?
H12A C12 H12C 109.5 . . ?
H12B C12 H12C 109.5 . . ?
C7 C13 C1 114.9(5) . . ?
C7 C13 C14 108.1(5) . . ?
C1 C13 C14 107.6(5) . . ?
C7 C13 C15 107.5(5) . . ?
C1 C13 C15 108.1(5) . . ?
C14 C13 C15 110.7(5) . . ?
C13 C14 H14A 109.5 . . ?
C13 C14 H14B 109.5 . . ?
H14A C14 H14B 109.5 . . ?
C13 C14 H14C 109.5 . . ?
H14A C14 H14C 109.5 . . ?
H14B C14 H14C 109.5 . . ?
C16 C15 C13 113.6(5) . . ?
C16 C15 H15A 108.8 . . ?
C13 C15 H15A 108.8 . . ?
C16 C15 H15B 108.8 . . ?
C13 C15 H15B 108.8 . . ?
H15A C15 H15B 107.7 . . ?
C21 C16 C17 117.9(7) . . ?
C21 C16 C15 120.9(7) . . ?
C17 C16 C15 121.2(7) . . ?
C18 C17 C16 121.0(8) . . ?
C18 C17 H17 119.5 . . ?
C16 C17 H17 119.5 . . ?
C19 C18 C17 120.0(8) . . ?
C19 C18 H18 120.0 . . ?
C17 C18 H18 120.0 . . ?
C18 C19 C20 120.3(8) . . ?
C18 C19 H19 119.9 . . ?
C20 C19 H19 119.9 . . ?
C21 C20 C19 119.2(9) . . ?
C21 C20 H20 120.4 . . ?
C19 C20 H20 120.4 . . ?
C16 C21 C20 121.4(8) . . ?
C16 C21 H21 119.3 . . ?
C20 C21 H21 119.3 . . ?
N3 C22 O3 116.9(6) . . ?
N3 C22 C34 130.8(5) . . ?
O3 C22 C34 112.2(5) . . ?
O3 C23 C24 104.3(5) . . ?
O3 C23 H23A 110.9 . . ?
C24 C23 H23A 110.9 . . ?
O3 C23 H23B 110.9 . . ?
C24 C23 H23B 110.9 . . ?
H23A C23 H23B 108.9 . . ?
C25 C24 N3 113.7(5) . . ?
C25 C24 C23 115.0(6) . . ?
N3 C24 C23 102.4(5) . . ?
C25 C24 H24 108.5 . . ?
N3 C24 H24 108.5 . . ?
C23 C24 H24 108.5 . . ?
C26 C25 C24 114.5(6) . . ?
C26 C25 C27 111.5(7) . . ?
C24 C25 C27 108.9(7) . . ?
C26 C25 H25 107.2 . . ?
C24 C25 H25 107.2 . . ?
C27 C25 H25 107.2 . . ?
C25 C26 H26A 109.5 . . ?
C25 C26 H26B 109.5 . . ?
H26A C26 H26B 109.5 . . ?
C25 C26 H26C 109.5 . . ?
H26A C26 H26C 109.5 . . ?
H26B C26 H26C 109.5 . . ?
C25 C27 H27A 109.5 . . ?
C25 C27 H27B 109.5 . . ?
H27A C27 H27B 109.5 . . ?
C25 C27 H27C 109.5 . . ?
H27A C27 H27C 109.5 . . ?
H27B C27 H27C 109.5 . . ?
N4 C28 O4 116.6(5) . . ?
N4 C28 C34 130.0(6) . . ?
O4 C28 C34 113.1(5) . . ?
O4 C29 C30 103.2(5) . . ?
O4 C29 H29A 111.1 . . ?
C30 C29 H29A 111.1 . . ?
O4 C29 H29B 111.1 . . ?
C30 C29 H29B 111.1 . . ?
H29A C29 H29B 109.1 . . ?
N4 C30 C29 101.9(5) . . ?
N4 C30 C31 111.3(5) . . ?
C29 C30 C31 115.0(5) . . ?
N4 C30 H30 109.4 . . ?
C29 C30 H30 109.4 . . ?
C31 C30 H30 109.4 . . ?
C30 C31 C33 112.9(5) . . ?
C30 C31 C32 108.5(6) . . ?
C33 C31 C32 111.8(5) . . ?
C30 C31 H31 107.8 . . ?
C33 C31 H31 107.8 . . ?
C32 C31 H31 107.8 . . ?
C31 C32 H32A 109.5 . . ?
C31 C32 H32B 109.5 . . ?
H32A C32 H32B 109.5 . . ?
C31 C32 H32C 109.5 . . ?
H32A C32 H32C 109.5 . . ?
H32B C32 H32C 109.5 . . ?
C31 C33 H33A 109.5 . . ?
C31 C33 H33B 109.5 . . ?
H33A C33 H33B 109.5 . . ?
C31 C33 H33C 109.5 . . ?
H33A C33 H33C 109.5 . . ?
H33B C33 H33C 109.5 . . ?
C22 C34 C28 114.7(5) . . ?
C22 C34 C36 108.6(5) . . ?
C28 C34 C36 110.1(6) . . ?
C22 C34 C35 106.6(5) . . ?
C28 C34 C35 107.4(5) . . ?
C36 C34 C35 109.3(5) . . ?
C34 C35 H35A 109.5 . . ?
C34 C35 H35B 109.5 . . ?
H35A C35 H35B 109.5 . . ?
C34 C35 H35C 109.5 . . ?
H35A C35 H35C 109.5 . . ?
H35B C35 H35C 109.5 . . ?
C37 C36 C34 113.0(6) . . ?
C37 C36 H36A 109.0 . . ?
C34 C36 H36A 109.0 . . ?
C37 C36 H36B 109.0 . . ?
C34 C36 H36B 109.0 . . ?
H36A C36 H36B 107.8 . . ?
C42 C37 C38 117.5(8) . . ?
C42 C37 C36 122.0(8) . . ?
C38 C37 C36 120.5(7) . . ?
C39 C38 C37 122.1(9) . . ?
C39 C38 H38 118.9 . . ?
C37 C38 H38 118.9 . . ?
C40 C39 C38 119.7(10) . . ?
C40 C39 H39 120.2 . . ?
C38 C39 H39 120.2 . . ?
C39 C40 C41 121.0(10) . . ?
C39 C40 H40 119.5 . . ?
C41 C40 H40 119.5 . . ?
C40 C41 C42 119.2(9) . . ?
C40 C41 H41 120.4 . . ?
C42 C41 H41 120.4 . . ?
C37 C42 C41 120.5(9) . . ?
C37 C42 H42 119.7 . . ?
C41 C42 H42 119.7 . . ?
C1 N1 C3 107.6(5) . . ?
C1 N1 Zn1 124.8(4) . . ?
C3 N1 Zn1 127.5(4) . . ?
C7 N2 C9 107.5(5) . . ?
C7 N2 Zn1 123.3(4) . . ?
C9 N2 Zn1 129.2(4) . . ?
C22 N3 C24 107.3(5) . . ?
C22 N3 Zn1 124.2(4) . . ?
C24 N3 Zn1 128.0(4) . . ?
C28 N4 C30 107.8(5) . . ?
C28 N4 Zn1 124.2(4) . . ?
C30 N4 Zn1 128.0(4) . . ?
C1 O1 C2 107.7(5) . . ?
C7 O2 C8 106.6(5) . . ?
C22 O3 C23 108.2(5) . . ?
C28 O4 C29 106.8(5) . . ?
F3 B1 F2 112.7(8) . . ?
F3 B1 F4 109.4(8) . . ?
F2 B1 F4 111.4(10) . . ?
F3 B1 F1 109.1(10) . . ?
F2 B1 F1 108.3(8) . . ?
F4 B1 F1 105.8(8) . . ?
F7B B2 F5 123.3(14) . . ?
F7B B2 F6B 109.6(15) . . ?
F5 B2 F6B 118.8(14) . . ?
F5 B2 F7 112.5(14) . . ?
F5 B2 F8 103.6(15) . . ?
F7 B2 F8 111.4(13) . . ?
F7B B2 F8B 119.3(17) . . ?
F5 B2 F8B 101.3(12) . . ?
F6B B2 F8B 74.2(12) . . ?
F5 B2 F6 111.7(11) . . ?
F7 B2 F6 122.2(16) . . ?
F8 B2 F6 91.9(14) . . ?
B2 F6B F8B 55.7(11) . . ?
B2 F8B F6B 50.1(9) . . ?
N3 Zn1 N1 121.3(2) . . ?
N3 Zn1 N2 120.33(19) . . ?
N1 Zn1 N2 94.5(2) . . ?
N3 Zn1 N4 94.17(19) . . ?
N1 Zn1 N4 111.7(2) . . ?
N2 Zn1 N4 116.3(2) . . ?

loop_
_geom_bond_atom_site_label_1
_geom_bond_atom_site_label_2
_geom_bond_distance
_geom_bond_site_symmetry_2
_geom_bond_publ_flag
C1 N1 1.296(7) . ?
C1 O1 1.331(7) . ?
C1 C13 1.505(8) . ?
C2 O1 1.465(8) . ?
C2 C3 1.553(9) . ?
C2 H2A 0.9900 . ?
C2 H2B 0.9900 . ?
C3 N1 1.489(8) . ?
C3 C4 1.532(9) . ?
C3 H3 1.0000 . ?
C4 C5 1.517(10) . ?
C4 C6 1.538(11) . ?
C4 H4 1.0000 . ?
C5 H5A 0.9800 . ?
C5 H5B 0.9800 . ?
C5 H5C 0.9800 . ?
C6 H6A 0.9800 . ?
C6 H6B 0.9800 . ?
C6 H6C 0.9800 . ?
C7 N2 1.285(7) . ?
C7 O2 1.343(7) . ?
C7 C13 1.503(8) . ?
C8 O2 1.469(8) . ?
C8 C9 1.527(9) . ?
C8 H8A 0.9900 . ?
C8 H8B 0.9900 . ?
C9 N2 1.514(7) . ?
C9 C10 1.518(8) . ?
C9 H9 1.0000 . ?
C10 C11 1.533(9) . ?
C10 C12 1.534(9) . ?
C10 H10 1.0000 . ?
C11 H11A 0.9800 . ?
C11 H11B 0.9800 . ?
C11 H11C 0.9800 . ?
C12 H12A 0.9800 . ?
C12 H12B 0.9800 . ?
C12 H12C 0.9800 . ?
C13 C14 1.556(8) . ?
C13 C15 1.564(8) . ?
C14 H14A 0.9800 . ?
C14 H14B 0.9800 . ?
C14 H14C 0.9800 . ?
C15 C16 1.501(10) . ?
C15 H15A 0.9900 . ?
C15 H15B 0.9900 . ?
C16 C21 1.385(10) . ?
C16 C17 1.393(10) . ?
C17 C18 1.393(11) . ?
C17 H17 0.9500 . ?
C18 C19 1.361(12) . ?
C18 H18 0.9500 . ?
C19 C20 1.395(12) . ?
C19 H19 0.9500 . ?
C20 C21 1.388(12) . ?
C20 H20 0.9500 . ?
C21 H21 0.9500 . ?
C22 N3 1.290(8) . ?
C22 O3 1.332(7) . ?
C22 C34 1.489(9) . ?
C23 O3 1.445(8) . ?
C23 C24 1.540(9) . ?
C23 H23A 0.9900 . ?
C23 H23B 0.9900 . ?
C24 C25 1.504(9) . ?
C24 N3 1.512(8) . ?
C24 H24 1.0000 . ?
C25 C26 1.504(11) . ?
C25 C27 1.538(10) . ?
C25 H25 1.0000 . ?
C26 H26A 0.9800 . ?
C26 H26B 0.9800 . ?
C26 H26C 0.9800 . ?
C27 H27A 0.9800 . ?
C27 H27B 0.9800 . ?
C27 H27C 0.9800 . ?
C28 N4 1.280(7) . ?
C28 O4 1.332(7) . ?
C28 C34 1.508(8) . ?
C29 O4 1.470(8) . ?
C29 C30 1.527(9) . ?
C29 H29A 0.9900 . ?
C29 H29B 0.9900 . ?
C30 N4 1.502(7) . ?
C30 C31 1.531(9) . ?
C30 H30 1.0000 . ?
C31 C33 1.538(9) . ?
C31 C32 1.540(9) . ?
C31 H31 1.0000 . ?
C32 H32A 0.9800 . ?
C32 H32B 0.9800 . ?
C32 H32C 0.9800 . ?
C33 H33A 0.9800 . ?
C33 H33B 0.9800 . ?
C33 H33C 0.9800 . ?
C34 C36 1.529(9) . ?
C34 C35 1.589(9) . ?
C35 H35A 0.9800 . ?
C35 H35B 0.9800 . ?
C35 H35C 0.9800 . ?
C36 C37 1.504(10) . ?
C36 H36A 0.9900 . ?
C36 H36B 0.9900 . ?
C37 C42 1.360(10) . ?
C37 C38 1.412(11) . ?
C38 C39 1.372(11) . ?
C38 H38 0.9500 . ?
C39 C40 1.346(14) . ?
C39 H39 0.9500 . ?
C40 C41 1.382(14) . ?
C40 H40 0.9500 . ?
C41 C42 1.424(12) . ?
C41 H41 0.9500 . ?
C42 H42 0.9500 . ?
N1 Zn1 1.982(5) . ?
N2 Zn1 1.987(5) . ?
N3 Zn1 1.980(5) . ?
N4 Zn1 1.988(5) . ?
B1 F3 1.336(11) . ?
B1 F2 1.339(11) . ?
B1 F4 1.346(11) . ?
B1 F1 1.381(11) . ?
B2 F7B 1.284(19) . ?
B2 F5 1.331(15) . ?
B2 F6B 1.33(2) . ?
B2 F7 1.38(2) . ?
B2 F8 1.40(2) . ?
B2 F8B 1.44(2) . ?
B2 F6 1.49(2) . ?
F6B F8B 1.67(2) . ?

loop_
_geom_torsion_atom_site_label_1
_geom_torsion_atom_site_label_2
_geom_torsion_atom_site_label_3
_geom_torsion_atom_site_label_4
_geom_torsion
_geom_torsion_site_symmetry_1
_geom_torsion_site_symmetry_2
_geom_torsion_site_symmetry_3
_geom_torsion_site_symmetry_4
_geom_torsion_publ_flag
O1 C2 C3 N1 6.6(7) . . . . ?
O1 C2 C3 C4 129.2(6) . . . . ?
N1 C3 C4 C5 64.2(8) . . . . ?
C2 C3 C4 C5 -54.0(8) . . . . ?
N1 C3 C4 C6 -173.7(6) . . . . ?
C2 C3 C4 C6 68.1(8) . . . . ?
O2 C8 C9 N2 17.2(6) . . . . ?
O2 C8 C9 C10 141.9(5) . . . . ?
N2 C9 C10 C11 60.5(7) . . . . ?
C8 C9 C10 C11 -57.3(7) . . . . ?
N2 C9 C10 C12 -176.3(5) . . . . ?
C8 C9 C10 C12 65.9(7) . . . . ?
N2 C7 C13 C1 7.5(10) . . . . ?
O2 C7 C13 C1 -174.6(5) . . . . ?
N2 C7 C13 C14 -112.6(7) . . . . ?
O2 C7 C13 C14 65.3(6) . . . . ?
N2 C7 C13 C15 127.8(7) . . . . ?
O2 C7 C13 C15 -54.2(7) . . . . ?
N1 C1 C13 C7 -10.8(9) . . . . ?
O1 C1 C13 C7 172.6(5) . . . . ?
N1 C1 C13 C14 109.5(7) . . . . ?
O1 C1 C13 C14 -67.1(6) . . . . ?
N1 C1 C13 C15 -130.9(7) . . . . ?
O1 C1 C13 C15 52.5(7) . . . . ?
C7 C13 C15 C16 -64.6(7) . . . . ?
C1 C13 C15 C16 59.9(7) . . . . ?
C14 C13 C15 C16 177.5(6) . . . . ?
C13 C15 C16 C21 -96.5(8) . . . . ?
C13 C15 C16 C17 82.9(8) . . . . ?
C21 C16 C17 C18 1.8(11) . . . . ?
C15 C16 C17 C18 -177.6(6) . . . . ?
C16 C17 C18 C19 -1.6(11) . . . . ?
C17 C18 C19 C20 -0.1(12) . . . . ?
C18 C19 C20 C21 1.6(12) . . . . ?
C17 C16 C21 C20 -0.3(11) . . . . ?
C15 C16 C21 C20 179.1(7) . . . . ?
C19 C20 C21 C16 -1.3(12) . . . . ?
O3 C23 C24 C25 -133.1(6) . . . . ?
O3 C23 C24 N3 -9.2(7) . . . . ?
N3 C24 C25 C26 -62.1(8) . . . . ?
C23 C24 C25 C26 55.4(8) . . . . ?
N3 C24 C25 C27 172.3(6) . . . . ?
C23 C24 C25 C27 -70.2(8) . . . . ?
O4 C29 C30 N4 18.3(6) . . . . ?
O4 C29 C30 C31 -102.2(6) . . . . ?
N4 C30 C31 C33 -58.1(7) . . . . ?
C29 C30 C31 C33 57.1(7) . . . . ?
N4 C30 C31 C32 177.3(5) . . . . ?
C29 C30 C31 C32 -67.4(7) . . . . ?
N3 C22 C34 C28 11.0(10) . . . . ?
O3 C22 C34 C28 -173.0(5) . . . . ?
N3 C22 C34 C36 134.6(7) . . . . ?
O3 C22 C34 C36 -49.4(7) . . . . ?
N3 C22 C34 C35 -107.7(8) . . . . ?
O3 C22 C34 C35 68.3(7) . . . . ?
N4 C28 C34 C22 -17.5(10) . . . . ?
O4 C28 C34 C22 169.4(5) . . . . ?
N4 C28 C34 C36 -140.3(7) . . . . ?
O4 C28 C34 C36 46.6(7) . . . . ?
N4 C28 C34 C35 100.8(8) . . . . ?
O4 C28 C34 C35 -72.3(7) . . . . ?
C22 C34 C36 C37 -60.6(7) . . . . ?
C28 C34 C36 C37 65.7(7) . . . . ?
C35 C34 C36 C37 -176.6(6) . . . . ?
C34 C36 C37 C42 -87.6(8) . . . . ?
C34 C36 C37 C38 94.2(8) . . . . ?
C42 C37 C38 C39 1.2(11) . . . . ?
C36 C37 C38 C39 179.4(7) . . . . ?
C37 C38 C39 C40 -0.3(13) . . . . ?
C38 C39 C40 C41 -0.3(13) . . . . ?
C39 C40 C41 C42 -0.1(13) . . . . ?
C38 C37 C42 C41 -1.5(11) . . . . ?
C36 C37 C42 C41 -179.7(6) . . . . ?
C40 C41 C42 C37 1.0(12) . . . . ?
O1 C1 N1 C3 1.3(7) . . . . ?
C13 C1 N1 C3 -175.2(6) . . . . ?
O1 C1 N1 Zn1 179.7(4) . . . . ?
C13 C1 N1 Zn1 3.2(9) . . . . ?
C4 C3 N1 C1 -130.9(6) . . . . ?
C2 C3 N1 C1 -5.0(7) . . . . ?
C4 C3 N1 Zn1 50.8(7) . . . . ?
C2 C3 N1 Zn1 176.7(4) . . . . ?
O2 C7 N2 C9 7.2(7) . . . . ?
C13 C7 N2 C9 -175.0(6) . . . . ?
O2 C7 N2 Zn1 -174.9(4) . . . . ?
C13 C7 N2 Zn1 2.9(10) . . . . ?
C10 C9 N2 C7 -140.5(6) . . . . ?
C8 C9 N2 C7 -15.2(7) . . . . ?
C10 C9 N2 Zn1 41.8(8) . . . . ?
C8 C9 N2 Zn1 167.1(4) . . . . ?
O3 C22 N3 C24 -3.4(7) . . . . ?
C34 C22 N3 C24 172.5(7) . . . . ?
O3 C22 N3 Zn1 -175.9(4) . . . . ?
C34 C22 N3 Zn1 0.0(10) . . . . ?
C25 C24 N3 C22 132.5(6) . . . . ?
C23 C24 N3 C22 7.8(7) . . . . ?
C25 C24 N3 Zn1 -55.3(7) . . . . ?
C23 C24 N3 Zn1 -180.0(4) . . . . ?
O4 C28 N4 C30 4.3(7) . . . . ?
C34 C28 N4 C30 -168.6(6) . . . . ?
O4 C28 N4 Zn1 -175.5(4) . . . . ?
C34 C28 N4 Zn1 11.6(9) . . . . ?
C29 C30 N4 C28 -14.5(7) . . . . ?
C31 C30 N4 C28 108.6(6) . . . . ?
C29 C30 N4 Zn1 165.4(4) . . . . ?
C31 C30 N4 Zn1 -71.6(6) . . . . ?
N1 C1 O1 C2 3.4(7) . . . . ?
C13 C1 O1 C2 -179.6(5) . . . . ?
C3 C2 O1 C1 -6.1(7) . . . . ?
N2 C7 O2 C8 4.8(8) . . . . ?
C13 C7 O2 C8 -173.5(5) . . . . ?
C9 C8 O2 C7 -14.2(7) . . . . ?
N3 C22 O3 C23 -3.1(8) . . . . ?
C34 C22 O3 C23 -179.8(5) . . . . ?
C24 C23 O3 C22 7.9(7) . . . . ?
N4 C28 O4 C29 8.5(8) . . . . ?
C34 C28 O4 C29 -177.4(5) . . . . ?
C30 C29 O4 C28 -16.9(7) . . . . ?
F7B B2 F6B F8B 116.0(19) . . . . ?
F5 B2 F6B F8B -94.4(16) . . . . ?
F7B B2 F8B F6B -104.0(19) . . . . ?
F5 B2 F8B F6B 117.0(15) . . . . ?

loop_
_platon_squeeze_void_nr
_platon_squeeze_void_average_x
_platon_squeeze_void_average_y
_platon_squeeze_void_average_z
_platon_squeeze_void_volume
_platon_squeeze_void_count_electrons
_platon_squeeze_void_content
1 0.000 0.500 0.000 326 79 ' '
2 0.500 0.000 0.500 326 79 ' '
